data_7220522
loop_
_publ_author_name
'Hu, Fei-Long'
'Wang, Shu-Long'
'Abrahams, Brendan F.'
'Lang, Jian-Ping'

_publ_section_title
;
 Observance of a large conformational change associated with the rotation
 of the naphthyl groups during the photodimerization of criss-cross
 aligned C&#xE001;C bonds within a 2D coordination polymer
;
_journal_issue 26
_journal_name_full CrystEngComm
_journal_page_first 4903
_journal_paper_doi 10.1039/C5CE00594A
_journal_volume 17
_journal_year 2015
_chemical_formula_sum 'C66.25 H45.25 N2.25 O10 Zn2'
_chemical_formula_weight 1163.54
_chemical_name_systematic
; 
 ? 
;
_space_group_IT_number 14
_symmetry_cell_setting monoclinic
_symmetry_space_group_name_Hall '-P 2ybc'
_symmetry_space_group_name_H-M 'P 1 21/c 1'
_atom_sites_solution_hydrogens geom
_atom_sites_solution_primary direct
_atom_sites_solution_secondary difmap
_audit_block_doi 10.5517/cc12pddk
_audit_creation_method SHELXL-97
_audit_update_record
;
2015-05-10 deposited with the CCDC.
2015-05-12 downloaded from the CCDC.
;
_cell_angle_alpha 90.00
_cell_angle_beta 109.841(5)
_cell_angle_gamma 90.00
_cell_formula_units_Z 4
_cell_length_a 14.5426(6)
_cell_length_b 25.0252(7)
_cell_length_c 16.5912(7)
_cell_measurement_reflns_used 8325
_cell_measurement_temperature 293(2)
_cell_measurement_theta_max 25.6870
_cell_measurement_theta_min 3.3340
_cell_volume 5679.6(4)
_computing_cell_refinement 'Bruker SMART'
_computing_data_collection 'Bruker SMART'
_computing_data_reduction 'Bruker SHELXTL'
_computing_molecular_graphics 'Bruker SHELXTL'
_computing_publication_material 'Bruker SHELXTL'
_computing_structure_refinement 'SHELXL-97 (Sheldrick, 1997)'
_computing_structure_solution 'SHELXS-97 (Sheldrick, 1990)'
_diffrn_ambient_temperature 293(2)
_diffrn_measured_fraction_theta_full 0.995
_diffrn_measured_fraction_theta_max 0.995
_diffrn_measurement_device_type 'CCD area detector'
_diffrn_measurement_method 'phi and omega scans'
_diffrn_radiation_monochromator graphite
_diffrn_radiation_source 'fine-focus sealed tube'
_diffrn_radiation_type MoK\a
_diffrn_radiation_wavelength 0.71073
_diffrn_reflns_av_R_equivalents 0.0600
_diffrn_reflns_av_sigmaI/netI 0.0634
_diffrn_reflns_limit_h_max 17
_diffrn_reflns_limit_h_min -16
_diffrn_reflns_limit_k_max 29
_diffrn_reflns_limit_k_min -25
_diffrn_reflns_limit_l_max 19
_diffrn_reflns_limit_l_min -19
_diffrn_reflns_number 40709
_diffrn_reflns_theta_full 25.01
_diffrn_reflns_theta_max 25.01
_diffrn_reflns_theta_min 2.81
_exptl_absorpt_coefficient_mu 0.907
_exptl_absorpt_correction_T_max 0.8400
_exptl_absorpt_correction_T_min 0.8261
_exptl_absorpt_correction_type multi-scan
_exptl_absorpt_process_details sadabs
_exptl_crystal_colour yellow
_exptl_crystal_density_diffrn 1.361
_exptl_crystal_density_method 'not measured'
_exptl_crystal_description rodlike
_exptl_crystal_F_000 2394
_exptl_crystal_size_max 0.22
_exptl_crystal_size_mid 0.20
_exptl_crystal_size_min 0.20
_platon_squeeze_details
;
The uncoordinated N-donor ligands were highly disordered and could not be 
modeled properly, thus the SQUEEZE routine of PLATON was applied 
to remove the contributions to the scattering from the ligand 
molecules. The reported refinements are of the guest-free structures 
using the *.hkp files produced via the SQUEEZE routine.  
These ligand molecules (one quarter of 4-npy molecule) were directly 
included in the final 
molecular formula based on the elemental analysis and SQUEEZE analyses.
;
_refine_diff_density_max 2.613
_refine_diff_density_min -1.080
_refine_diff_density_rms 0.107
_refine_ls_extinction_method none
_refine_ls_goodness_of_fit_ref 1.077
_refine_ls_hydrogen_treatment constr
_refine_ls_matrix_type full
_refine_ls_number_parameters 685
_refine_ls_number_reflns 9980
_refine_ls_number_restraints 0
_refine_ls_restrained_S_all 1.077
_refine_ls_R_factor_all 0.1297
_refine_ls_R_factor_gt 0.0990
_refine_ls_shift/su_max 0.001
_refine_ls_shift/su_mean 0.000
_refine_ls_structure_factor_coef Fsqd
_refine_ls_weighting_details 'calc w=1/[\s^2^(Fo^2^)+(0.1075P)^2^+26.0959P] where P=(Fo^2^+2Fc^2^)/3'
_refine_ls_weighting_scheme calc
_refine_ls_wR_factor_gt 0.2479
_refine_ls_wR_factor_ref 0.2645
_reflns_number_gt 7009
_reflns_number_total 9980
_reflns_threshold_expression >2sigma(I)
_cod_data_source_file c5ce00594a2.cif
_cod_data_source_block 3
_cod_depositor_comments
;
The following automatic conversions were performed:

'_symmetry_cell_setting' value 'Monoclinic' changed to 'monoclinic'
according to
/usr/data/users/saulius/crontab/automatic-downloads/rss-feeds/RSC/lib/dictionaries/cif_core.dic
dictionary named 'cif_core.dic' version 2.4.2 from 2011-04-26.

Automatic conversion script
Id: cif_fix_values 3271 2015-04-21 07:52:19Z andrius 

 Adding full bibliography for 7220519--7220523.cif.
;
_cod_original_sg_symbol_H-M P21/c
_cod_database_code 7220522

loop_
_symmetry_equiv_pos_as_xyz
'x, y, z'
'-x, y+1/2, -z+1/2'
'-x, -y, -z'
'x, -y-1/2, z-1/2'

loop_
_atom_site_label
_atom_site_type_symbol
_atom_site_fract_x
_atom_site_fract_y
_atom_site_fract_z
_atom_site_U_iso_or_equiv
_atom_site_adp_type
_atom_site_occupancy
_atom_site_symmetry_multiplicity
_atom_site_calc_flag
_atom_site_refinement_flags
Zn1 Zn 1.14109(6) -0.28745(3) 1.10130(6) 0.0435(3) Uani 1 1 d .
Zn2 Zn 0.70917(7) 0.22970(4) 1.19071(6) 0.0496(3) Uani 1 1 d .
N1 N 0.6171(4) 0.2168(2) 1.0724(4) 0.0410(14) Uani 1 1 d .
N2 N 1.0550(5) -0.3105(2) 0.9812(4) 0.0496(16) Uani 1 1 d .
O1 O 1.0606(6) -0.2123(2) 1.1358(4) 0.078(2) Uani 1 1 d .
O2 O 1.1887(5) -0.2127(2) 1.0959(5) 0.085(2) Uani 1 1 d .
O3 O 1.1480(4) 0.0375(2) 1.1360(4) 0.0663(17) Uani 1 1 d .
O4 O 0.7502(4) 0.3032(2) 1.1823(4) 0.0755(19) Uani 1 1 d .
O5 O 0.6134(6) 0.3043(3) 1.2095(4) 0.085(2) Uani 1 1 d .
O6 O 0.6456(4) 0.5497(2) 1.1193(4) 0.0516(13) Uani 1 1 d .
O7 O 0.9129(4) 0.1693(2) 1.3262(4) 0.0534(13) Uani 1 1 d .
O8 O 0.8267(4) 0.1891(2) 1.1915(4) 0.0568(14) Uani 1 1 d .
O9 O 0.2626(4) 0.6742(2) 1.1080(4) 0.0595(15) Uani 1 1 d .
O10 O 0.3561(4) 0.6873(2) 1.2442(4) 0.0646(16) Uani 1 1 d .
C1 C 1.0729(6) -0.2908(3) 0.9123(6) 0.059(2) Uani 1 1 d .
H1 H 1.1261 -0.2683 0.9200 0.071 Uiso 1 1 calc R
C2 C 1.0120(6) -0.3039(4) 0.8297(5) 0.060(2) Uani 1 1 d .
H2 H 1.0271 -0.2910 0.7832 0.073 Uiso 1 1 calc R
C3 C 0.9312(6) -0.3352(3) 0.8151(5) 0.0482(18) Uani 1 1 d .
C4 C 0.9161(7) -0.3554(3) 0.8887(5) 0.062(2) Uani 1 1 d .
H4 H 0.8637 -0.3781 0.8830 0.074 Uiso 1 1 calc R
C5 C 0.9773(6) -0.3419(3) 0.9679(5) 0.059(2) Uani 1 1 d .
H5 H 0.9643 -0.3552 1.0153 0.071 Uiso 1 1 calc R
C6 C 0.8658(6) -0.3471(3) 0.7268(5) 0.056(2) Uani 1 1 d .
H6 H 0.8803 -0.3303 0.6826 0.067 Uiso 1 1 calc R
C7 C 0.7901(7) -0.3787(4) 0.7046(6) 0.064(2) Uani 1 1 d .
H7 H 0.7721 -0.3939 0.7482 0.077 Uiso 1 1 calc R
C8 C 0.7306(7) -0.3922(4) 0.6151(6) 0.062(2) Uani 1 1 d .
C9 C 0.7687(7) -0.3878(4) 0.5518(6) 0.076(3) Uani 1 1 d .
H9 H 0.8322 -0.3749 0.5653 0.091 Uiso 1 1 calc R
C10 C 0.7174(8) -0.4017(5) 0.4672(7) 0.090(3) Uani 1 1 d .
H10 H 0.7476 -0.3994 0.4261 0.107 Uiso 1 1 calc R
C11 C 0.6228(8) -0.4185(5) 0.4444(6) 0.079(3) Uani 1 1 d .
H11 H 0.5897 -0.4292 0.3884 0.095 Uiso 1 1 calc R
C12 C 0.5754(6) -0.4197(3) 0.5046(6) 0.059(2) Uani 1 1 d .
C13 C 0.6279(6) -0.4077(3) 0.5916(6) 0.055(2) Uani 1 1 d .
C14 C 0.5763(7) -0.4118(4) 0.6501(7) 0.073(3) Uani 1 1 d .
H14 H 0.6095 -0.4054 0.7079 0.088 Uiso 1 1 calc R
C15 C 0.4814(8) -0.4246(5) 0.6248(7) 0.089(3) Uani 1 1 d .
H15 H 0.4490 -0.4265 0.6644 0.107 Uiso 1 1 calc R
C16 C 0.4315(8) -0.4350(5) 0.5385(8) 0.099(4) Uani 1 1 d .
H16 H 0.3654 -0.4435 0.5212 0.118 Uiso 1 1 calc R
C17 C 0.4749(7) -0.4333(4) 0.4802(7) 0.075(3) Uani 1 1 d .
H17 H 0.4396 -0.4410 0.4232 0.091 Uiso 1 1 calc R
C18 C 0.5194(7) 0.2186(4) 1.0578(8) 0.074(3) Uani 1 1 d .
H18 H 0.5002 0.2186 1.1058 0.089 Uiso 1 1 calc R
C19 C 0.4498(9) 0.2203(4) 0.9836(8) 0.086(3) Uani 1 1 d .
H19 H 0.3847 0.2200 0.9803 0.104 Uiso 1 1 calc R
C20 C 0.4731(8) 0.2224(4) 0.9105(8) 0.087(4) Uani 1 1 d .
C21 C 0.5721(8) 0.2192(3) 0.9195(6) 0.069(3) Uani 1 1 d .
H21 H 0.5914 0.2189 0.8715 0.083 Uiso 1 1 calc R
C22 C 0.6399(7) 0.2163(3) 0.9998(5) 0.056(2) Uani 1 1 d .
H22 H 0.7055 0.2139 1.0050 0.068 Uiso 1 1 calc R
C23 C 0.3858(9) 0.2320(4) 0.8293(9) 0.085(3) Uani 1 1 d .
H23 H 0.3244 0.2370 0.8338 0.103 Uiso 1 1 calc R
C24 C 0.3945(10) 0.2332(4) 0.7562(8) 0.086(3) Uani 1 1 d .
H24 H 0.4544 0.2266 0.7496 0.103 Uiso 1 1 calc R
C25 C 0.3020(8) 0.2459(4) 0.6774(6) 0.075(3) Uani 1 1 d .
C26 C 0.2347(8) 0.2818(4) 0.6802(7) 0.081(3) Uani 1 1 d .
H26 H 0.2413 0.2987 0.7318 0.097 Uiso 1 1 calc R
C27 C 0.1536(8) 0.2948(4) 0.6064(8) 0.077(3) Uani 1 1 d .
H27 H 0.1069 0.3190 0.6104 0.093 Uiso 1 1 calc R
C28 C 0.1443(7) 0.2720(4) 0.5306(7) 0.074(3) Uani 1 1 d .
H28 H 0.0918 0.2810 0.4821 0.089 Uiso 1 1 calc R
C29 C 0.2151(7) 0.2340(3) 0.5244(6) 0.059(2) Uani 1 1 d .
C30 C 0.2921(7) 0.2216(3) 0.5974(6) 0.065(2) Uani 1 1 d .
C31 C 0.3599(8) 0.1801(4) 0.5922(7) 0.094(4) Uani 1 1 d .
H31 H 0.4127 0.1707 0.6402 0.113 Uiso 1 1 calc R
C32 C 0.3447(10) 0.1554(5) 0.5161(9) 0.123(5) Uani 1 1 d .
H32 H 0.3858 0.1275 0.5135 0.147 Uiso 1 1 calc R
C33 C 0.2698(10) 0.1703(5) 0.4418(8) 0.101(4) Uani 1 1 d .
H33 H 0.2641 0.1547 0.3894 0.121 Uiso 1 1 calc R
C34 C 0.2060(8) 0.2077(4) 0.4472(7) 0.081(3) Uani 1 1 d .
H34 H 0.1539 0.2165 0.3982 0.097 Uiso 1 1 calc R
C35 C 0.6775(7) 0.3284(3) 1.1902(5) 0.058(2) Uani 1 1 d .
C36 C 0.6704(6) 0.3874(3) 1.1718(5) 0.0495(19) Uani 1 1 d .
C37 C 0.7365(6) 0.4133(3) 1.1462(6) 0.058(2) Uani 1 1 d .
H37 H 0.7887 0.3944 1.1399 0.070 Uiso 1 1 calc R
C38 C 0.7286(5) 0.4677(3) 1.1289(5) 0.0512(19) Uani 1 1 d .
H38 H 0.7748 0.4853 1.1112 0.061 Uiso 1 1 calc R
C39 C 0.6505(5) 0.4954(3) 1.1385(4) 0.0401(16) Uani 1 1 d .
C40 C 0.5826(6) 0.4692(3) 1.1649(5) 0.0506(19) Uani 1 1 d .
H40 H 0.5306 0.4879 1.1719 0.061 Uiso 1 1 calc R
C41 C 0.5918(7) 0.4150(3) 1.1812(5) 0.059(2) Uani 1 1 d .
H41 H 0.5455 0.3970 1.1983 0.070 Uiso 1 1 calc R
C42 C 0.5702(5) 0.5790(3) 1.1323(5) 0.0446(17) Uani 1 1 d .
C43 C 0.5870(5) 0.6039(3) 1.2096(5) 0.0484(18) Uani 1 1 d .
H43 H 0.6470 0.6007 1.2534 0.058 Uiso 1 1 calc R
H44 H 1.0641 0.1198 1.3323 0.058 Uiso 1 1 d R
H46 H 0.8803 0.1326 1.0909 0.058 Uiso 1 1 d R
C44 C 1.0475(6) 0.1121(3) 1.2741(5) 0.0527(19) Uani 1 1 d .
C45 C 0.9614(5) 0.1319(3) 1.2166(5) 0.0403(16) Uani 1 1 d .
C46 C 0.9371(5) 0.1190(3) 1.1301(5) 0.0507(19) Uani 1 1 d .
C47 C 0.4833(6) 0.5849(3) 1.0666(5) 0.053(2) Uani 1 1 d .
H47 H 0.4736 0.5690 1.0137 0.064 Uiso 1 1 calc R
C48 C 0.8953(5) 0.1657(3) 1.2480(5) 0.0411(16) Uani 1 1 d .
C49 C 1.1272(6) -0.1883(3) 1.1181(5) 0.053(2) Uani 1 1 d .
C50 C 1.1318(5) -0.1284(3) 1.1232(4) 0.0450(18) Uani 1 1 d .
C51 C 1.0641(6) -0.1005(3) 1.1468(5) 0.0519(19) Uani 1 1 d .
H51 H 1.0156 -0.1190 1.1601 0.062 Uiso 1 1 calc R
C52 C 1.0664(5) -0.0447(3) 1.1514(5) 0.0473(18) Uani 1 1 d .
H52 H 1.0196 -0.0262 1.1669 0.057 Uiso 1 1 calc R
C53 C 1.1379(5) -0.0178(3) 1.1328(5) 0.0455(18) Uani 1 1 d .
C54 C 1.2079(6) -0.0452(3) 1.1098(6) 0.060(2) Uani 1 1 d .
H54 H 1.2568 -0.0267 1.0972 0.072 Uiso 1 1 calc R
C55 C 1.2044(6) -0.1005(3) 1.1058(6) 0.058(2) Uani 1 1 d .
H55 H 1.2518 -0.1191 1.0911 0.069 Uiso 1 1 calc R
C56 C 1.0829(5) 0.0670(3) 1.1622(5) 0.0467(18) Uani 1 1 d .
C57 C 0.9970(6) 0.0860(3) 1.1023(6) 0.056(2) Uani 1 1 d .
H57 H 0.9800 0.0768 1.0448 0.068 Uiso 1 1 calc R
H58 H 0.3511 0.6184 1.0358 0.068 Uiso 1 1 d R
H60 H 0.5212 0.6518 1.2722 0.068 Uiso 1 1 d R
C58 C 0.4107(6) 0.6146(4) 1.0801(5) 0.057(2) Uani 1 1 d .
C59 C 0.4241(5) 0.6390(3) 1.1574(5) 0.0436(17) Uani 1 1 d .
C60 C 0.5112(6) 0.6344(3) 1.2205(5) 0.0529(19) Uani 1 1 d .
C61 C 1.1087(6) 0.0812(3) 1.2468(6) 0.060(2) Uani 1 1 d .
H61 H 1.1681 0.0699 1.2857 0.072 Uiso 1 1 calc R
C62 C 0.3398(6) 0.6699(3) 1.1698(5) 0.0469(18) Uani 1 1 d .

loop_
_atom_site_aniso_label
_atom_site_aniso_U_11
_atom_site_aniso_U_22
_atom_site_aniso_U_33
_atom_site_aniso_U_23
_atom_site_aniso_U_13
_atom_site_aniso_U_12
Zn1 0.0427(5) 0.0381(5) 0.0521(5) 0.0052(4) 0.0192(4) 0.0037(4)
Zn2 0.0481(5) 0.0472(5) 0.0565(6) 0.0168(4) 0.0216(5) 0.0138(4)
N1 0.032(3) 0.031(3) 0.058(4) -0.003(3) 0.012(3) -0.004(2)
N2 0.064(4) 0.035(3) 0.057(4) -0.006(3) 0.030(3) 0.002(3)
O1 0.132(6) 0.040(3) 0.057(4) -0.005(3) 0.026(4) -0.014(4)
O2 0.053(4) 0.047(4) 0.144(7) -0.029(4) 0.019(4) 0.006(3)
O3 0.069(4) 0.034(3) 0.121(5) -0.007(3) 0.065(4) 0.002(3)
O4 0.060(4) 0.049(3) 0.096(5) -0.011(3) -0.002(3) 0.016(3)
O5 0.139(7) 0.043(4) 0.077(5) 0.012(3) 0.044(5) 0.013(4)
O6 0.046(3) 0.040(3) 0.079(4) -0.003(3) 0.034(3) 0.001(2)
O7 0.058(3) 0.047(3) 0.059(4) -0.011(3) 0.025(3) 0.000(3)
O8 0.056(3) 0.054(3) 0.067(4) 0.013(3) 0.029(3) 0.019(3)
O9 0.048(3) 0.061(4) 0.067(4) 0.010(3) 0.018(3) 0.018(3)
O10 0.048(3) 0.067(4) 0.077(4) -0.030(3) 0.019(3) -0.006(3)
C1 0.051(5) 0.060(5) 0.073(6) 0.010(4) 0.030(5) -0.006(4)
C2 0.067(6) 0.073(6) 0.050(5) 0.000(4) 0.031(5) -0.008(5)
C3 0.054(5) 0.033(4) 0.065(5) -0.005(3) 0.029(4) 0.000(3)
C4 0.077(6) 0.058(5) 0.059(5) -0.016(4) 0.034(5) -0.028(5)
C5 0.067(5) 0.060(5) 0.059(5) 0.002(4) 0.033(5) -0.018(4)
C6 0.066(5) 0.059(5) 0.045(5) -0.007(4) 0.021(4) 0.002(4)
C7 0.063(6) 0.071(6) 0.066(6) -0.002(5) 0.031(5) -0.001(5)
C8 0.066(6) 0.061(5) 0.063(5) -0.017(4) 0.028(5) -0.011(4)
C9 0.067(6) 0.103(8) 0.063(6) -0.007(5) 0.029(5) -0.022(6)
C10 0.069(7) 0.138(10) 0.063(6) -0.012(6) 0.024(5) -0.013(7)
C11 0.076(7) 0.108(8) 0.059(6) -0.016(5) 0.028(5) -0.016(6)
C12 0.058(5) 0.053(5) 0.064(6) -0.005(4) 0.017(4) -0.006(4)
C13 0.060(5) 0.044(4) 0.068(6) 0.002(4) 0.030(4) 0.003(4)
C14 0.080(7) 0.074(6) 0.073(6) -0.006(5) 0.038(5) -0.015(5)
C15 0.071(7) 0.117(9) 0.092(8) -0.013(7) 0.046(6) -0.029(6)
C16 0.077(7) 0.136(11) 0.091(8) -0.028(7) 0.038(7) -0.045(7)
C17 0.072(6) 0.076(7) 0.073(6) -0.014(5) 0.018(5) -0.023(5)
C18 0.058(6) 0.063(6) 0.094(8) 0.005(5) 0.015(6) -0.004(4)
C19 0.086(8) 0.085(8) 0.082(8) 0.007(6) 0.020(7) -0.027(6)
C20 0.077(7) 0.044(5) 0.105(9) 0.011(5) -0.014(7) -0.018(5)
C21 0.092(8) 0.050(5) 0.065(6) -0.004(4) 0.027(6) -0.021(5)
C22 0.057(5) 0.056(5) 0.050(5) 0.002(4) 0.011(4) -0.005(4)
C23 0.087(8) 0.061(6) 0.125(10) -0.007(6) 0.058(8) -0.007(5)
C24 0.117(9) 0.059(6) 0.092(8) -0.019(6) 0.047(8) -0.013(6)
C25 0.101(8) 0.047(5) 0.070(6) -0.012(5) 0.021(6) 0.004(5)
C26 0.092(8) 0.061(6) 0.081(7) -0.011(5) 0.019(6) -0.001(5)
C27 0.074(7) 0.054(6) 0.109(9) -0.004(6) 0.037(7) 0.014(5)
C28 0.062(6) 0.061(6) 0.086(7) 0.016(5) 0.007(5) -0.008(5)
C29 0.061(5) 0.052(5) 0.065(6) -0.005(4) 0.021(5) -0.006(4)
C30 0.059(6) 0.055(5) 0.068(6) -0.004(4) 0.002(5) 0.003(4)
C31 0.090(8) 0.084(8) 0.081(7) -0.025(6) -0.008(6) 0.030(6)
C32 0.120(11) 0.105(10) 0.115(11) -0.050(8) 0.004(9) 0.041(8)
C33 0.103(9) 0.105(9) 0.089(9) -0.034(7) 0.026(8) 0.004(8)
C34 0.068(7) 0.088(8) 0.077(7) 0.000(6) 0.013(5) -0.014(6)
C35 0.073(6) 0.041(5) 0.040(4) 0.002(4) -0.008(4) 0.016(4)
C36 0.056(5) 0.039(4) 0.042(4) -0.010(3) 0.001(4) 0.011(4)
C37 0.041(4) 0.049(5) 0.072(6) -0.018(4) 0.002(4) 0.015(4)
C38 0.035(4) 0.050(5) 0.063(5) -0.013(4) 0.009(4) 0.005(3)
C39 0.039(4) 0.035(4) 0.041(4) -0.006(3) 0.006(3) 0.008(3)
C40 0.057(5) 0.042(4) 0.058(5) 0.003(4) 0.026(4) 0.011(4)
C41 0.080(6) 0.046(5) 0.058(5) -0.001(4) 0.034(5) 0.001(4)
C42 0.046(4) 0.031(4) 0.060(5) -0.005(3) 0.022(4) -0.002(3)
C43 0.036(4) 0.048(4) 0.053(5) -0.001(4) 0.005(3) 0.002(3)
C44 0.046(4) 0.052(5) 0.055(5) -0.009(4) 0.011(4) 0.007(4)
C45 0.040(4) 0.026(3) 0.054(4) 0.001(3) 0.014(3) 0.009(3)
C46 0.041(4) 0.051(5) 0.054(5) 0.008(4) 0.008(4) 0.014(3)
C47 0.045(5) 0.061(5) 0.053(5) -0.015(4) 0.017(4) 0.004(4)
C48 0.046(4) 0.021(3) 0.054(5) 0.002(3) 0.015(4) 0.000(3)
C49 0.047(5) 0.043(5) 0.048(5) -0.005(4) -0.013(4) 0.012(4)
C50 0.036(4) 0.040(4) 0.040(4) -0.005(3) -0.012(3) 0.009(3)
C51 0.048(5) 0.050(5) 0.057(5) 0.003(4) 0.016(4) 0.002(4)
C52 0.047(4) 0.035(4) 0.068(5) 0.004(3) 0.029(4) 0.012(3)
C53 0.048(4) 0.032(4) 0.057(5) 0.005(3) 0.019(4) 0.015(3)
C54 0.043(4) 0.040(4) 0.104(7) -0.003(4) 0.036(5) 0.007(3)
C55 0.048(5) 0.039(4) 0.084(6) -0.015(4) 0.021(4) 0.011(4)
C56 0.045(4) 0.028(4) 0.072(5) -0.003(3) 0.026(4) 0.002(3)
C57 0.059(5) 0.052(5) 0.060(5) -0.010(4) 0.023(4) 0.003(4)
C58 0.043(4) 0.072(6) 0.045(4) -0.007(4) 0.002(4) 0.016(4)
C59 0.044(4) 0.033(4) 0.055(5) -0.003(3) 0.018(4) 0.001(3)
C60 0.063(5) 0.042(4) 0.053(5) -0.013(4) 0.018(4) -0.002(4)
C61 0.046(5) 0.051(5) 0.078(6) 0.008(4) 0.015(4) 0.021(4)
C62 0.051(5) 0.038(4) 0.056(5) -0.004(4) 0.024(4) -0.007(3)

loop_
_atom_type_symbol
_atom_type_description
_atom_type_scat_dispersion_real
_atom_type_scat_dispersion_imag
_atom_type_scat_source
C C 0.0033 0.0016 'International Tables Vol C Tables 4.2.6.8 and 6.1.1.4'
H H 0.0000 0.0000 'International Tables Vol C Tables 4.2.6.8 and 6.1.1.4'
N N 0.0061 0.0033 'International Tables Vol C Tables 4.2.6.8 and 6.1.1.4'
O O 0.0106 0.0060 'International Tables Vol C Tables 4.2.6.8 and 6.1.1.4'
Zn Zn 0.2839 1.4301 'International Tables Vol C Tables 4.2.6.8 and 6.1.1.4'

loop_
_geom_angle_atom_site_label_1
_geom_angle_atom_site_label_2
_geom_angle_atom_site_label_3
_geom_angle
_geom_angle_site_symmetry_1
_geom_angle_site_symmetry_3
O7 Zn1 O9 103.5(2) 2_747 1_645
O7 Zn1 O2 139.0(3) 2_747 .
O9 Zn1 O2 98.0(2) 1_645 .
O7 Zn1 N2 101.6(2) 2_747 .
O9 Zn1 N2 99.1(2) 1_645 .
O2 Zn1 N2 109.0(3) . .
O7 Zn1 O1 87.5(2) 2_747 .
O9 Zn1 O1 150.4(3) 1_645 .
O2 Zn1 O1 58.7(3) . .
N2 Zn1 O1 105.5(2) . .
O7 Zn1 C49 114.2(3) 2_747 .
O9 Zn1 C49 125.2(3) 1_645 .
O2 Zn1 C49 29.2(3) . .
N2 Zn1 C49 110.0(2) . .
O1 Zn1 C49 29.5(2) . .
O4 Zn2 O10 139.6(3) . 2_647
O4 Zn2 O8 101.5(3) . .
O10 Zn2 O8 107.1(2) 2_647 .
O4 Zn2 N1 101.6(3) . .
O10 Zn2 N1 99.5(2) 2_647 .
O8 Zn2 N1 102.3(2) . .
O4 Zn2 O5 58.9(3) . .
O10 Zn2 O5 86.6(3) 2_647 .
O8 Zn2 O5 158.3(3) . .
N1 Zn2 O5 91.6(2) . .
O4 Zn2 C35 30.0(3) . .
O10 Zn2 C35 114.2(3) 2_647 .
O8 Zn2 C35 131.3(3) . .
N1 Zn2 C35 95.4(2) . .
O5 Zn2 C35 29.1(3) . .
C22 N1 C18 113.5(8) . .
C22 N1 Zn2 126.4(5) . .
C18 N1 Zn2 118.9(6) . .
C5 N2 C1 118.2(7) . .
C5 N2 Zn1 122.2(5) . .
C1 N2 Zn1 119.5(6) . .
C49 O1 Zn1 80.9(5) . .
C49 O2 Zn1 98.7(6) . .
C56 O3 C53 118.0(6) . .
C35 O4 Zn2 100.0(6) . .
C35 O5 Zn2 79.9(5) . .
C39 O6 C42 117.4(5) . .
C48 O7 Zn1 134.2(5) . 2_757
C48 O8 Zn2 134.9(5) . .
C62 O9 Zn1 128.9(5) . 1_465
C62 O10 Zn2 139.5(6) . 2_657
N2 C1 C2 120.4(8) . .
C3 C2 C1 122.0(7) . .
C2 C3 C4 115.5(8) . .
C2 C3 C6 121.1(7) . .
C4 C3 C6 123.3(7) . .
C5 C4 C3 120.5(8) . .
N2 C5 C4 123.2(7) . .
C7 C6 C3 126.8(8) . .
C6 C7 C8 124.9(8) . .
C9 C8 C13 117.8(8) . .
C9 C8 C7 120.4(8) . .
C13 C8 C7 121.7(7) . .
C8 C9 C10 122.9(9) . .
C11 C10 C9 120.1(9) . .
C10 C11 C12 120.4(9) . .
C11 C12 C13 119.9(8) . .
C11 C12 C17 120.8(9) . .
C13 C12 C17 119.3(8) . .
C12 C13 C14 117.0(8) . .
C12 C13 C8 118.5(7) . .
C14 C13 C8 124.5(8) . .
C15 C14 C13 122.2(10) . .
C14 C15 C16 119.2(9) . .
C17 C16 C15 122.3(10) . .
C16 C17 C12 119.9(10) . .
C19 C18 N1 126.9(11) . .
C18 C19 C20 119.6(12) . .
C19 C20 C21 117.3(10) . .
C19 C20 C23 114.1(11) . .
C21 C20 C23 128.5(12) . .
C22 C21 C20 119.0(10) . .
N1 C22 C21 123.7(9) . .
C24 C23 C20 121.9(12) . .
C23 C24 C25 118.2(12) . .
C26 C25 C30 118.4(10) . .
C26 C25 C24 122.7(9) . .
C30 C25 C24 118.7(9) . .
C25 C26 C27 121.7(10) . .
C28 C27 C26 120.0(9) . .
C27 C28 C29 120.2(9) . .
C30 C29 C34 119.6(9) . .
C30 C29 C28 118.4(9) . .
C34 C29 C28 121.9(9) . .
C29 C30 C25 121.3(9) . .
C29 C30 C31 118.2(9) . .
C25 C30 C31 120.4(9) . .
C32 C31 C30 118.8(10) . .
C31 C32 C33 122.4(11) . .
C34 C33 C32 118.6(11) . .
C33 C34 C29 122.2(11) . .
O5 C35 O4 120.6(8) . .
O5 C35 C36 121.5(8) . .
O4 C35 C36 117.8(9) . .
O5 C35 Zn2 71.0(5) . .
O4 C35 Zn2 50.0(4) . .
C36 C35 Zn2 165.0(7) . .
C37 C36 C41 120.1(7) . .
C37 C36 C35 122.1(8) . .
C41 C36 C35 117.9(8) . .
C36 C37 C38 121.4(7) . .
C39 C38 C37 118.7(8) . .
C40 C39 C38 120.3(7) . .
C40 C39 O6 123.4(6) . .
C38 C39 O6 116.3(7) . .
C39 C40 C41 119.9(7) . .
C40 C41 C36 119.7(8) . .
C47 C42 C43 121.4(7) . .
C47 C42 O6 119.7(7) . .
C43 C42 O6 118.9(7) . .
C42 C43 C60 118.0(7) . .
C61 C44 C45 120.9(7) . .
C44 C45 C46 118.7(6) . .
C44 C45 C48 120.0(7) . .
C46 C45 C48 121.3(6) . .
C57 C46 C45 120.8(7) . .
C42 C47 C58 118.9(7) . .
O7 C48 O8 125.2(7) . .
O7 C48 C45 118.4(6) . .
O8 C48 C45 116.3(7) . .
O2 C49 O1 121.7(8) . .
O2 C49 C50 119.1(9) . .
O1 C49 C50 119.2(8) . .
O2 C49 Zn1 52.1(4) . .
O1 C49 Zn1 69.6(5) . .
C50 C49 Zn1 171.2(7) . .
C51 C50 C55 118.6(7) . .
C51 C50 C49 120.2(8) . .
C55 C50 C49 121.2(7) . .
C50 C51 C52 121.2(7) . .
C53 C52 C51 119.4(7) . .
C52 C53 C54 120.4(7) . .
C52 C53 O3 124.3(6) . .
C54 C53 O3 115.2(7) . .
C53 C54 C55 119.3(7) . .
C50 C55 C54 121.0(7) . .
C61 C56 O3 118.8(7) . .
C61 C56 C57 120.7(7) . .
O3 C56 C57 120.3(7) . .
C46 C57 C56 118.6(7) . .
C47 C58 C59 121.4(7) . .
C60 C59 C58 119.1(7) . .
C60 C59 C62 121.8(7) . .
C58 C59 C62 119.1(7) . .
C59 C60 C43 121.3(7) . .
C44 C61 C56 120.3(8) . .
O9 C62 O10 126.9(7) . .
O9 C62 C59 118.4(7) . .
O10 C62 C59 114.7(7) . .

loop_
_geom_bond_atom_site_label_1
_geom_bond_atom_site_label_2
_geom_bond_distance
_geom_bond_site_symmetry_2
Zn1 O7 1.968(5) 2_747
Zn1 O9 1.981(5) 1_645
Zn1 O2 2.007(6) .
Zn1 N2 2.044(7) .
Zn1 O1 2.386(7) .
Zn1 C49 2.514(8) .
Zn2 O4 1.953(6) .
Zn2 O10 1.973(5) 2_647
Zn2 O8 1.985(5) .
Zn2 N1 1.992(6) .
Zn2 O5 2.412(7) .
Zn2 C35 2.511(8) .
N1 C22 1.353(10) .
N1 C18 1.359(11) .
N2 C5 1.331(10) .
N2 C1 1.349(10) .
O1 C49 1.255(11) .
O2 C49 1.240(10) .
O3 C56 1.382(8) .
O3 C53 1.389(9) .
O4 C35 1.275(10) .
O5 C35 1.239(11) .
O6 C39 1.393(8) .
O6 C42 1.395(8) .
O7 C48 1.238(9) .
O7 Zn1 1.968(5) 2_757
O8 C48 1.257(9) .
O9 C62 1.241(9) .
O9 Zn1 1.981(5) 1_465
O10 C62 1.253(9) .
O10 Zn2 1.973(5) 2_657
C1 C2 1.395(12) .
C2 C3 1.364(11) .
C3 C4 1.405(11) .
C3 C6 1.481(11) .
C4 C5 1.357(12) .
C6 C7 1.302(11) .
C7 C8 1.482(12) .
C8 C9 1.349(12) .
C8 C13 1.462(12) .
C9 C10 1.392(13) .
C10 C11 1.364(13) .
C11 C12 1.393(12) .
C12 C13 1.416(12) .
C12 C17 1.419(12) .
C13 C14 1.417(11) .
C14 C15 1.339(13) .
C15 C16 1.393(15) .
C16 C17 1.324(13) .
C18 C19 1.302(15) .
C19 C20 1.366(16) .
C20 C21 1.399(15) .
C20 C23 1.523(16) .
C21 C22 1.364(13) .
C23 C24 1.261(15) .
C24 C25 1.559(16) .
C25 C26 1.341(14) .
C25 C30 1.422(13) .
C26 C27 1.419(15) .
C27 C28 1.346(14) .
C28 C29 1.431(13) .
C29 C30 1.377(13) .
C29 C34 1.405(14) .
C30 C31 1.455(13) .
C31 C32 1.354(15) .
C32 C33 1.391(17) .
C33 C34 1.342(15) .
C35 C36 1.505(11) .
C36 C37 1.342(12) .
C36 C41 1.388(11) .
C37 C38 1.388(11) .
C38 C39 1.384(10) .
C39 C40 1.376(10) .
C40 C41 1.380(11) .
C42 C47 1.368(11) .
C42 C43 1.370(10) .
C43 C60 1.403(10) .
C44 C61 1.367(11) .
C44 C45 1.384(10) .
C45 C46 1.395(11) .
C45 C48 1.499(9) .
C46 C57 1.388(10) .
C47 C58 1.370(10) .
C49 C50 1.500(11) .
C50 C51 1.369(10) .
C50 C55 1.375(11) .
C51 C52 1.398(11) .
C52 C53 1.359(10) .
C53 C54 1.385(10) .
C54 C55 1.387(11) .
C56 C61 1.371(12) .
C56 C57 1.390(11) .
C58 C59 1.373(11) .
C59 C60 1.347(11) .
C59 C62 1.521(10) .

loop_
_platon_squeeze_void_nr
_platon_squeeze_void_average_x
_platon_squeeze_void_average_y
_platon_squeeze_void_average_z
_platon_squeeze_void_volume
_platon_squeeze_void_count_electrons
_platon_squeeze_void_content
1 0.000 0.500 0.000 480 62 ' '
2 0.000 0.000 0.500 480 62 ' '
